data_4342973
loop_
_publ_author_name
'Riener, Korbinian'
'Zimmermann, Teresa K.'
'P\"othig, Alexander'
'Herrmann, Wolfgang A.'
'K\"uhn, Fritz E'

_publ_section_title
;
 Direct Synthesis and Bonding Properties of the First
 \m(2)-\h(2),\h(2)-Allyl-Bridged Diiridium Complex.
;
_journal_name_full 'Inorganic chemistry'
_journal_page_first 150507080818000
_journal_paper_doi 10.1021/acs.inorgchem.5b00671
_journal_year 2015
_chemical_formula_moiety 'C21 H32 Cl Ir2 O2, C8 H12 Cl2 Ir'
_chemical_formula_sum 'C29 H44 Cl3 Ir3 O2'
_chemical_formula_weight 1107.65
_space_group_IT_number 56
_symmetry_cell_setting orthorhombic
_symmetry_Int_Tables_number 56
_symmetry_space_group_name_Hall '-P 2ab 2ac'
_symmetry_space_group_name_H-M 'P c c n'
_atom_sites_solution_hydrogens mixed
_cell_angle_alpha 90
_cell_angle_beta 90
_cell_angle_gamma 90
_cell_formula_units_Z 8
_cell_length_a 22.1554(5)
_cell_length_b 17.0293(4)
_cell_length_c 17.3067(3)
_cell_measurement_reflns_used 9878
_cell_measurement_temperature 123
_cell_measurement_theta_max 25.2527
_cell_measurement_theta_min 2.3536
_cell_volume 6529.7(2)
_computing_cell_refinement 'SAINT (Bruker, 2008b)'
_computing_data_collection 'APEX II Control Software (Bruker, 2008a)'
_computing_data_reduction 'SAINT (Bruker, 2008b)'
_computing_molecular_graphics 'PLATON (Spek, 2011)'
_computing_publication_material 'PLATON (Spek, 2011), enCIFer (Allen, 2004)'
_computing_structure_refinement 'SHELXL97 (Sheldrick, 2008), SHELXLE (Huebschle, 2011)'
_computing_structure_solution 'SHELXS97 (Sheldrick, 2008)'
_diffrn_ambient_temperature 123
_diffrn_detector ' CCD plate '
_diffrn_detector_area_resol_mean 16
_diffrn_measured_fraction_theta_full 1.000
_diffrn_measured_fraction_theta_max 1.000
_diffrn_measurement_device ' \k-geometry diffractometer '
_diffrn_measurement_device_type ' Bruker APEX-II CCD '
_diffrn_measurement_method ' phi- and omega-rotation '
_diffrn_radiation_monochromator 'MONTEL optic'
_diffrn_radiation_probe x-ray
_diffrn_radiation_source 'rotating anode FR591'
_diffrn_radiation_type MoK\a
_diffrn_radiation_wavelength 0.71073
_diffrn_reflns_av_R_equivalents 0.0679
_diffrn_reflns_av_unetI/netI 0.0365
_diffrn_reflns_limit_h_max 26
_diffrn_reflns_limit_h_min -26
_diffrn_reflns_limit_k_max 20
_diffrn_reflns_limit_k_min -20
_diffrn_reflns_limit_l_max 20
_diffrn_reflns_limit_l_min -20
_diffrn_reflns_number 50059
_diffrn_reflns_reduction_process
;
;
_diffrn_reflns_theta_full 25.24
_diffrn_reflns_theta_max 25.34
_diffrn_reflns_theta_min 1.84
_exptl_absorpt_coefficient_mu 12.467
_exptl_absorpt_correction_T_max 0.7452
_exptl_absorpt_correction_T_min 0.4867
_exptl_absorpt_correction_type multi-scan
_exptl_absorpt_process_details 'SADABS, Bruker, 2008b'
_exptl_crystal_colour yellow
_exptl_crystal_density_diffrn 2.253
_exptl_crystal_density_method 'Not Measured'
_exptl_crystal_description block
_exptl_crystal_F_000 4128
_exptl_crystal_size_max 0.296
_exptl_crystal_size_mid 0.064
_exptl_crystal_size_min 0.047
_refine_diff_density_max 1.898
_refine_diff_density_min -1.080
_refine_diff_density_rms 0.153
_refine_ls_extinction_method none
_refine_ls_goodness_of_fit_ref 1.028
_refine_ls_hydrogen_treatment mixed
_refine_ls_matrix_type full
_refine_ls_number_parameters 350
_refine_ls_number_reflns 5982
_refine_ls_number_restraints 5
_refine_ls_restrained_S_all 1.027
_refine_ls_R_factor_all 0.0362
_refine_ls_R_factor_gt 0.0240
_refine_ls_shift/su_max 0.004
_refine_ls_shift/su_mean 0.000
_refine_ls_structure_factor_coef Fsqd
_refine_ls_weighting_details 'W=1/[\S^2^(FO^2^)+(0.0190P)^2^+12.8084P] WHERE P=(FO^2^+2FC^2^)/3'
_refine_ls_weighting_scheme calc
_refine_ls_wR_factor_gt 0.0495
_refine_ls_wR_factor_ref 0.0539
_reflns_number_gt 4967
_reflns_number_total 5982
_reflns_threshold_expression I>2\s(I)
_cod_data_source_file ic5b00671_si_002.cif
_cod_data_source_block rieko8_0ma_sq
_cod_database_code 4342973
_shelxl_version_number 2014-1

loop_
_symmetry_equiv_pos_site_id
_symmetry_equiv_pos_as_xyz
1 x,y,z
2 1/2-x,1/2-y,z
3 1/2+x,-y,1/2-z
4 -x,1/2+y,1/2-z
5 -x,-y,-z
6 1/2+x,1/2+y,-z
7 1/2-x,y,1/2+z
8 x,1/2-y,1/2+z

loop_
_atom_site_label
_atom_site_type_symbol
_atom_site_fract_x
_atom_site_fract_y
_atom_site_fract_z
_atom_site_U_iso_or_equiv
_atom_site_adp_type
_atom_site_occupancy
_atom_site_site_symmetry_order
_atom_site_calc_flag
_atom_site_refinement_flags_posn
_atom_site_refinement_flags_adp
Ir1 Ir 0.61128(2) 1.13855(2) 0.01383(2) 0.01522(6) Uani 1 1 d . .
H1B H 0.656(2) 1.266(2) 0.083(2) 0.018 Uiso 1 1 d D U
H1A H 0.6983(19) 1.244(3) 0.006(2) 0.018 Uiso 1 1 d D U
C1 C 0.6733(2) 1.2247(4) 0.0498(3) 0.0176(12) Uani 1 1 d D .
Cl1 Cl 0.56200(6) 1.02055(9) 0.06556(7) 0.0230(3) Uani 1 1 d . .
Ir3 Ir 0.61744(2) 0.50339(2) 0.07696(2) 0.02087(7) Uani 1 1 d . .
H3B H 0.679(2) 1.198(2) 0.206(3) 0.025 Uiso 1 1 d D U
H3A H 0.7413(14) 1.145(3) 0.200(3) 0.025 Uiso 1 1 d D U
C3 C 0.7009(3) 1.1566(4) 0.1777(3) 0.0211(13) Uani 1 1 d D .
Cl3 Cl 0.61818(7) 0.39663(9) 0.16470(8) 0.0313(4) Uani 1 1 d . .
Ir2 Ir 0.64110(2) 1.06244(2) 0.15702(2) 0.01675(6) Uani 1 1 d . .
H2 H 0.7364(17) 1.136(3) 0.069(3) 0.020 Uiso 1 1 d D U
C2 C 0.7025(2) 1.1639(3) 0.0940(3) 0.0196(13) Uani 1 1 d D .
Cl2 Cl 0.67080(7) 0.42652(9) -0.01360(7) 0.0265(3) Uani 1 1 d . .
O1 O 0.55083(16) 1.1976(2) 0.0854(2) 0.0238(9) Uani 1 1 d . .
O2 O 0.57587(17) 1.1400(3) 0.1980(2) 0.0251(10) Uani 1 1 d . .
C4 C 0.5453(3) 1.1875(4) 0.1576(3) 0.0282(15) Uani 1 1 d . .
C5 C 0.4988(3) 1.2363(4) 0.1982(4) 0.0385(18) Uani 1 1 d . .
H5A H 0.4927 1.2160 0.2506 0.058 Uiso 1 1 calc R U
H5B H 0.4606 1.2338 0.1696 0.058 Uiso 1 1 calc R U
H5C H 0.5126 1.2909 0.2008 0.058 Uiso 1 1 calc R U
C6 C 0.6788(2) 1.1237(4) -0.0776(3) 0.0212(13) Uani 1 1 d . .
H6 H 0.7210 1.1179 -0.0578 0.025 Uiso 1 1 calc R U
C9 C 0.5501(3) 1.1018(4) -0.1421(3) 0.0266(15) Uani 1 1 d . .
H9A H 0.5651 1.1310 -0.1877 0.032 Uiso 1 1 calc R U
H9B H 0.5095 1.0813 -0.1548 0.032 Uiso 1 1 calc R U
C7 C 0.6444(2) 1.0551(3) -0.0718(3) 0.0188(13) Uani 1 1 d . .
H7 H 0.6666 1.0093 -0.0495 0.023 Uiso 1 1 calc R U
C8 C 0.5925(3) 1.0325(4) -0.1258(3) 0.0264(14) Uani 1 1 d . .
H8A H 0.5691 0.9892 -0.1021 0.032 Uiso 1 1 calc R U
H8B H 0.6093 1.0131 -0.1752 0.032 Uiso 1 1 calc R U
C14 C 0.7272(3) 0.9983(4) 0.1573(3) 0.0225(13) Uani 1 1 d . .
H14 H 0.7592 1.0227 0.1244 0.027 Uiso 1 1 calc R U
C13 C 0.6730(3) 1.1816(4) -0.1439(3) 0.0236(14) Uani 1 1 d . .
H13A H 0.6588 1.1533 -0.1905 0.028 Uiso 1 1 calc R U
H13B H 0.7132 1.2039 -0.1556 0.028 Uiso 1 1 calc R U
C12 C 0.6287(3) 1.2490(4) -0.1257(3) 0.0258(14) Uani 1 1 d . .
H12A H 0.6517 1.2946 -0.1059 0.031 Uiso 1 1 calc R U
H12B H 0.6083 1.2654 -0.1740 0.031 Uiso 1 1 calc R U
C11 C 0.5815(3) 1.2257(4) -0.0667(3) 0.0229(14) Uani 1 1 d . .
H11 H 0.5603 1.2712 -0.0423 0.027 Uiso 1 1 calc R U
C10 C 0.5453(3) 1.1575(4) -0.0741(3) 0.0244(14) Uani 1 1 d . .
H10 H 0.5033 1.1639 -0.0540 0.029 Uiso 1 1 calc R U
C15 C 0.6841(3) 0.9557(4) 0.1158(3) 0.0248(14) Uani 1 1 d . .
H15 H 0.6912 0.9545 0.0588 0.030 Uiso 1 1 calc R U
C16 C 0.6504(3) 0.8846(4) 0.1468(3) 0.0329(16) Uani 1 1 d . .
H16A H 0.6171 0.8714 0.1108 0.040 Uiso 1 1 calc R U
H16B H 0.6782 0.8392 0.1485 0.040 Uiso 1 1 calc R U
C20 C 0.7136(3) 1.0148(4) 0.3022(3) 0.0279(15) Uani 1 1 d . .
H20A H 0.7121 0.9796 0.3477 0.033 Uiso 1 1 calc R U
H20B H 0.7352 1.0632 0.3176 0.033 Uiso 1 1 calc R U
C19 C 0.6495(3) 1.0359(4) 0.2786(3) 0.0239(14) Uani 1 1 d . .
H19 H 0.6297 1.0753 0.3133 0.029 Uiso 1 1 calc R U
C18 C 0.6085(3) 0.9823(4) 0.2434(3) 0.0285(15) Uani 1 1 d . .
H18 H 0.5653 0.9907 0.2582 0.034 Uiso 1 1 calc R U
C17 C 0.6244(3) 0.8976(4) 0.2268(3) 0.0345(17) Uani 1 1 d . .
H17A H 0.5877 0.8651 0.2325 0.041 Uiso 1 1 calc R U
H17B H 0.6541 0.8796 0.2656 0.041 Uiso 1 1 calc R U
C22 C 0.6488(3) 0.6056(4) 0.0240(4) 0.0361(17) Uani 1 1 d . .
H22 H 0.6837 0.5960 -0.0113 0.043 Uiso 1 1 calc R U
C21 C 0.7486(3) 0.9746(4) 0.2377(3) 0.0270(14) Uani 1 1 d . .
H21A H 0.7445 0.9170 0.2435 0.032 Uiso 1 1 calc R U
H21B H 0.7920 0.9878 0.2430 0.032 Uiso 1 1 calc R U
C23 C 0.5924(3) 0.5839(4) -0.0092(4) 0.0379(17) Uani 1 1 d . .
H23 H 0.5955 0.5628 -0.0630 0.046 Uiso 1 1 calc R U
C24 C 0.5335(4) 0.6272(5) 0.0073(4) 0.058(2) Uani 1 1 d . .
H24A H 0.5423 0.6836 0.0156 0.070 Uiso 1 1 calc R U
H24B H 0.5067 0.6229 -0.0383 0.070 Uiso 1 1 calc R U
C25 C 0.5012(3) 0.5947(5) 0.0776(4) 0.053(2) Uani 1 1 d . .
H25A H 0.4819 0.6386 0.1058 0.063 Uiso 1 1 calc R U
H25B H 0.4689 0.5587 0.0602 0.063 Uiso 1 1 calc R U
C26 C 0.5425(3) 0.5509(4) 0.1325(4) 0.0352(17) Uani 1 1 d . .
H26 H 0.5211 0.5131 0.1672 0.042 Uiso 1 1 calc R U
C27 C 0.5956(3) 0.5840(4) 0.1656(3) 0.0354(17) Uani 1 1 d . .
H27 H 0.6049 0.5648 0.2189 0.043 Uiso 1 1 calc R U
C28 C 0.6179(4) 0.6676(5) 0.1488(4) 0.050(2) Uani 1 1 d . .
H28A H 0.5827 0.7017 0.1380 0.060 Uiso 1 1 calc R U
H28B H 0.6385 0.6884 0.1952 0.060 Uiso 1 1 calc R U
C29 C 0.6605(4) 0.6709(5) 0.0814(4) 0.058(2) Uani 1 1 d . .
H29A H 0.7025 0.6668 0.1005 0.070 Uiso 1 1 calc R U
H29B H 0.6562 0.7222 0.0550 0.070 Uiso 1 1 calc R U

loop_
_atom_site_aniso_label
_atom_site_aniso_U_11
_atom_site_aniso_U_22
_atom_site_aniso_U_33
_atom_site_aniso_U_23
_atom_site_aniso_U_13
_atom_site_aniso_U_12
Ir1 0.01317(11) 0.01788(13) 0.01461(10) -0.00098(8) 0.00137(8) -0.00065(9)
C1 0.018(3) 0.019(3) 0.016(3) -0.003(2) 0.000(2) -0.001(3)
Cl1 0.0213(7) 0.0285(9) 0.0190(6) 0.0004(6) -0.0003(5) -0.0113(6)
Ir3 0.02203(13) 0.02176(14) 0.01881(11) 0.00194(9) 0.00120(9) 0.00639(10)
C3 0.019(3) 0.022(4) 0.022(3) -0.007(2) -0.004(2) -0.004(3)
Cl3 0.0468(10) 0.0252(9) 0.0220(7) 0.0064(6) 0.0060(6) 0.0084(7)
Ir2 0.01764(12) 0.01932(13) 0.01330(10) -0.00199(9) 0.00080(8) -0.00300(10)
C2 0.019(3) 0.017(3) 0.023(3) -0.006(2) 0.003(2) -0.007(3)
Cl2 0.0297(8) 0.0292(9) 0.0208(6) -0.0010(6) 0.0023(6) 0.0104(7)
O1 0.019(2) 0.028(3) 0.024(2) -0.0017(18) 0.0033(16) 0.0074(19)
O2 0.021(2) 0.036(3) 0.0181(19) 0.0000(18) 0.0033(16) 0.006(2)
C4 0.019(3) 0.039(4) 0.026(3) -0.010(3) 0.002(2) -0.005(3)
C5 0.024(4) 0.057(5) 0.034(3) -0.008(3) 0.009(3) 0.013(3)
C6 0.010(3) 0.036(4) 0.017(3) -0.006(3) 0.003(2) -0.001(3)
C9 0.026(3) 0.039(4) 0.015(3) 0.002(3) -0.004(2) -0.012(3)
C7 0.019(3) 0.022(3) 0.015(2) -0.006(2) 0.008(2) 0.005(3)
C8 0.030(3) 0.030(4) 0.019(3) -0.006(3) 0.008(2) -0.010(3)
C14 0.021(3) 0.027(4) 0.020(3) 0.003(3) 0.003(2) 0.006(3)
C13 0.023(3) 0.030(4) 0.018(3) 0.004(3) 0.003(2) -0.008(3)
C12 0.030(4) 0.023(4) 0.025(3) 0.004(3) -0.003(3) -0.001(3)
C11 0.023(3) 0.020(4) 0.025(3) 0.005(3) 0.001(2) 0.012(3)
C10 0.015(3) 0.037(4) 0.022(3) 0.007(3) -0.003(2) 0.001(3)
C15 0.033(4) 0.021(4) 0.021(3) -0.002(3) 0.000(2) 0.005(3)
C16 0.047(4) 0.019(4) 0.032(3) 0.005(3) -0.008(3) 0.000(3)
C20 0.026(3) 0.037(4) 0.020(3) 0.002(3) -0.006(2) -0.008(3)
C19 0.029(3) 0.029(4) 0.013(3) 0.004(2) 0.006(2) 0.000(3)
C18 0.030(4) 0.038(4) 0.017(3) 0.008(3) 0.003(2) -0.008(3)
C17 0.040(4) 0.030(4) 0.033(3) 0.003(3) -0.009(3) -0.017(3)
C22 0.051(5) 0.022(4) 0.035(4) 0.003(3) 0.015(3) 0.006(3)
C21 0.026(3) 0.027(4) 0.028(3) 0.007(3) -0.006(3) -0.001(3)
C23 0.055(5) 0.032(4) 0.026(3) 0.013(3) 0.003(3) 0.020(4)
C24 0.059(5) 0.061(6) 0.054(5) 0.016(4) 0.004(4) 0.042(5)
C25 0.034(4) 0.062(6) 0.062(5) 0.003(4) 0.005(4) 0.021(4)
C26 0.030(4) 0.038(4) 0.037(4) 0.003(3) 0.011(3) 0.019(3)
C27 0.055(5) 0.027(4) 0.024(3) -0.005(3) 0.013(3) 0.019(3)
C28 0.070(6) 0.039(5) 0.041(4) -0.001(4) 0.010(4) 0.007(4)
C29 0.094(7) 0.029(5) 0.052(5) -0.007(4) 0.020(4) -0.003(5)

loop_
_atom_type_symbol
_atom_type_description
_atom_type_scat_dispersion_real
_atom_type_scat_dispersion_imag
_atom_type_scat_source
C C 0.0033 0.0016 ' International Tables Vol C Tables 4.2.6.8 and 6.1.1.4'
H H 0.0000 0.0000 ' International Tables Vol C Tables 4.2.6.8 and 6.1.1.4'
Cl Cl 0.1484 0.1585 ' International Tables Vol C Tables 4.2.6.8 and 6.1.1.4'
Ir Ir -1.4442 7.9887 ' International Tables Vol C Tables 4.2.6.8 and 6.1.1.4'
O O 0.0106 0.0060 ' International Tables Vol C Tables 4.2.6.8 and 6.1.1.4'

loop_
_geom_angle_atom_site_label_1
_geom_angle_atom_site_label_2
_geom_angle_atom_site_label_3
_geom_angle
O1 Ir1 C1 84.70(19)
O1 Ir1 C10 84.88(19)
C1 Ir1 C10 123.6(2)
O1 Ir1 C11 81.64(18)
C1 Ir1 C11 84.8(2)
C10 Ir1 C11 38.8(2)
O1 Ir1 C7 159.25(18)
C1 Ir1 C7 115.8(2)
C10 Ir1 C7 81.0(2)
C11 Ir1 C7 96.5(2)
O1 Ir1 C6 157.5(2)
C1 Ir1 C6 81.3(2)
C10 Ir1 C6 88.3(2)
C11 Ir1 C6 79.6(2)
C7 Ir1 C6 37.3(2)
O1 Ir1 Cl1 83.81(12)
C1 Ir1 Cl1 138.84(15)
C10 Ir1 Cl1 94.54(17)
C11 Ir1 Cl1 131.93(16)
C7 Ir1 Cl1 82.19(15)
C6 Ir1 Cl1 118.18(17)
O1 Ir1 C2 96.14(16)
C1 Ir1 C2 35.3(2)
C10 Ir1 C2 158.0(2)
C11 Ir1 C2 119.5(2)
C7 Ir1 C2 102.6(2)
C6 Ir1 C2 82.43(19)
Cl1 Ir1 C2 107.43(14)
O1 Ir1 Ir2 81.54(10)
C1 Ir1 Ir2 84.79(15)
C10 Ir1 Ir2 147.19(16)
C11 Ir1 Ir2 160.96(15)
C7 Ir1 Ir2 102.40(15)
C6 Ir1 Ir2 114.41(15)
Cl1 Ir1 Ir2 54.47(3)
C2 Ir1 Ir2 53.89(13)
C2 C1 Ir1 87.1(4)
C2 C1 H1B 112(3)
Ir1 C1 H1B 114(3)
C2 C1 H1A 113(3)
Ir1 C1 H1A 112(3)
H1B C1 H1A 115(4)
Ir1 Cl1 Ir2 71.43(4)
C26 Ir3 C22 98.3(3)
C26 Ir3 C23 82.1(3)
C22 Ir3 C23 39.8(3)
C26 Ir3 C27 39.6(3)
C22 Ir3 C27 81.6(3)
C23 Ir3 C27 91.8(3)
C26 Ir3 Cl2 157.2(2)
C22 Ir3 Cl2 90.25(18)
C23 Ir3 Cl2 91.33(18)
C27 Ir3 Cl2 163.1(2)
C26 Ir3 Cl3 90.45(19)
C22 Ir3 Cl3 156.9(2)
C23 Ir3 Cl3 163.3(2)
C27 Ir3 Cl3 91.98(18)
Cl2 Ir3 Cl3 89.81(5)
C2 C3 Ir2 84.9(3)
C2 C3 H3B 116(3)
Ir2 C3 H3B 109(3)
C2 C3 H3A 113(3)
Ir2 C3 H3A 119(3)
H3B C3 H3A 113(4)
O2 Ir2 C3 84.0(2)
O2 Ir2 C18 86.1(2)
C3 Ir2 C18 125.1(2)
O2 Ir2 C19 81.97(19)
C3 Ir2 C19 86.5(2)
C18 Ir2 C19 38.6(2)
O2 Ir2 C15 161.2(2)
C3 Ir2 C15 114.6(2)
C18 Ir2 C15 81.1(2)
C19 Ir2 C15 96.2(2)
O2 Ir2 C14 156.45(18)
C3 Ir2 C14 80.3(2)
C18 Ir2 C14 88.6(2)
C19 Ir2 C14 79.6(2)
C15 Ir2 C14 37.3(2)
O2 Ir2 C2 95.12(18)
C3 Ir2 C2 36.16(18)
C18 Ir2 C2 160.4(2)
C19 Ir2 C2 122.2(2)
C15 Ir2 C2 101.6(2)
C14 Ir2 C2 82.5(2)
O2 Ir2 Cl1 84.78(11)
C3 Ir2 Cl1 140.76(16)
C18 Ir2 Cl1 91.36(16)
C19 Ir2 Cl1 128.72(16)
C15 Ir2 Cl1 81.90(16)
C14 Ir2 Cl1 118.30(15)
C2 Ir2 Cl1 108.19(13)
O2 Ir2 Ir1 81.26(10)
C3 Ir2 Ir1 87.02(15)
C18 Ir2 Ir1 143.98(16)
C19 Ir2 Ir1 162.56(17)
C15 Ir2 Ir1 101.26(15)
C14 Ir2 Ir1 115.18(14)
C2 Ir2 Ir1 55.02(13)
Cl1 Ir2 Ir1 54.11(3)
C1 C2 C3 125.4(5)
C1 C2 Ir2 119.6(4)
C3 C2 Ir2 59.0(3)
C1 C2 Ir1 57.6(3)
C3 C2 Ir1 121.4(4)
Ir2 C2 Ir1 71.09(15)
C1 C2 H2 117(3)
C3 C2 H2 114(3)
Ir2 C2 H2 106(3)
Ir1 C2 H2 107(3)
C4 O1 Ir1 125.7(4)
C4 O2 Ir2 126.0(3)
O2 C4 O1 125.4(5)
O2 C4 C5 117.6(5)
O1 C4 C5 117.0(6)
C4 C5 H5A 109.5
C4 C5 H5B 109.5
H5A C5 H5B 109.5
C4 C5 H5C 109.5
H5A C5 H5C 109.5
H5B C5 H5C 109.5
C7 C6 C13 123.3(5)
C7 C6 Ir1 70.9(3)
C13 C6 Ir1 114.4(4)
C7 C6 H6 113.7
C13 C6 H6 113.7
Ir1 C6 H6 113.7
C10 C9 C8 112.4(4)
C10 C9 H9A 109.1
C8 C9 H9A 109.1
C10 C9 H9B 109.1
C8 C9 H9B 109.1
H9A C9 H9B 107.9
C6 C7 C8 125.1(5)
C6 C7 Ir1 71.8(3)
C8 C7 Ir1 109.0(4)
C6 C7 H7 114.2
C8 C7 H7 114.2
Ir1 C7 H7 114.2
C7 C8 C9 112.3(5)
C7 C8 H8A 109.1
C9 C8 H8A 109.1
C7 C8 H8B 109.1
C9 C8 H8B 109.1
H8A C8 H8B 107.9
C15 C14 C21 122.9(5)
C15 C14 Ir2 70.4(3)
C21 C14 Ir2 113.8(4)
C15 C14 H14 114.1
C21 C14 H14 114.1
Ir2 C14 H14 114.1
C6 C13 C12 112.5(4)
C6 C13 H13A 109.1
C12 C13 H13A 109.1
C6 C13 H13B 109.1
C12 C13 H13B 109.1
H13A C13 H13B 107.8
C11 C12 C13 112.4(5)
C11 C12 H12A 109.1
C13 C12 H12A 109.1
C11 C12 H12B 109.1
C13 C12 H12B 109.1
H12A C12 H12B 107.9
C10 C11 C12 123.0(5)
C10 C11 Ir1 70.4(3)
C12 C11 Ir1 114.1(4)
C10 C11 H11 114.0
C12 C11 H11 114.0
Ir1 C11 H11 114.0
C11 C10 C9 122.9(5)
C11 C10 Ir1 70.8(3)
C9 C10 Ir1 114.3(4)
C11 C10 H10 113.9
C9 C10 H10 113.9
Ir1 C10 H10 113.9
C14 C15 C16 124.6(5)
C14 C15 Ir2 72.3(3)
C16 C15 Ir2 109.5(4)
C14 C15 H15 114.2
C16 C15 H15 114.2
Ir2 C15 H15 114.2
C17 C16 C15 113.1(5)
C17 C16 H16A 109.0
C15 C16 H16A 109.0
C17 C16 H16B 109.0
C15 C16 H16B 109.0
H16A C16 H16B 107.8
C19 C20 C21 112.7(5)
C19 C20 H20A 109.0
C21 C20 H20A 109.0
C19 C20 H20B 109.0
C21 C20 H20B 109.0
H20A C20 H20B 107.8
C18 C19 C20 123.9(6)
C18 C19 Ir2 70.3(3)
C20 C19 Ir2 113.0(4)
C18 C19 H19 114.0
C20 C19 H19 114.0
Ir2 C19 H19 114.0
C19 C18 C17 122.9(6)
C19 C18 Ir2 71.1(3)
C17 C18 Ir2 113.2(4)
C19 C18 H18 114.1
C17 C18 H18 114.1
Ir2 C18 H18 114.1
C18 C17 C16 113.8(5)
C18 C17 H17A 108.8
C16 C17 H17A 108.8
C18 C17 H17B 108.8
C16 C17 H17B 108.8
H17A C17 H17B 107.7
C23 C22 C29 127.3(7)
C23 C22 Ir3 70.6(4)
C29 C22 Ir3 112.5(4)
C23 C22 H22 112.9
C29 C22 H22 112.9
Ir3 C22 H22 112.9
C20 C21 C14 113.0(5)
C20 C21 H21A 109.0
C14 C21 H21A 109.0
C20 C21 H21B 109.0
C14 C21 H21B 109.0
H21A C21 H21B 107.8
C22 C23 C24 123.3(7)
C22 C23 Ir3 69.6(4)
C24 C23 Ir3 114.2(4)
C22 C23 H23 114.0
C24 C23 H23 114.0
Ir3 C23 H23 114.0
C25 C24 C23 112.1(6)
C25 C24 H24A 109.2
C23 C24 H24A 109.2
C25 C24 H24B 109.2
C23 C24 H24B 109.2
H24A C24 H24B 107.9
C26 C25 C24 113.5(6)
C26 C25 H25A 108.9
C24 C25 H25A 108.9
C26 C25 H25B 108.9
C24 C25 H25B 108.9
H25A C25 H25B 107.7
C27 C26 C25 123.8(7)
C27 C26 Ir3 71.4(3)
C25 C26 Ir3 112.5(4)
C27 C26 H26 113.9
C25 C26 H26 113.9
Ir3 C26 H26 113.9
C26 C27 C28 123.8(6)
C26 C27 Ir3 68.9(3)
C28 C27 Ir3 113.0(4)
C26 C27 H27 114.3
C28 C27 H27 114.3
Ir3 C27 H27 114.3
C29 C28 C27 112.6(6)
C29 C28 H28A 109.1
C27 C28 H28A 109.1
C29 C28 H28B 109.1
C27 C28 H28B 109.1
H28A C28 H28B 107.8
C28 C29 C22 112.0(7)
C28 C29 H29A 109.2
C22 C29 H29A 109.2
C28 C29 H29B 109.2
C22 C29 H29B 109.2
H29A C29 H29B 107.9

loop_
_geom_bond_atom_site_label_1
_geom_bond_atom_site_label_2
_geom_bond_distance
Ir1 O1 2.082(4)
Ir1 C1 2.105(6)
Ir1 C10 2.135(5)
Ir1 C11 2.140(5)
Ir1 C7 2.181(5)
Ir1 C6 2.192(5)
Ir1 Cl1 2.4558(14)
Ir1 C2 2.489(5)
Ir1 Ir2 2.8736(3)
C1 C2 1.441(8)
C1 H1B 0.983(19)
C1 H1A 0.996(19)
Cl1 Ir2 2.4669(13)
Ir3 C26 2.082(6)
Ir3 C22 2.087(7)
Ir3 C23 2.101(6)
Ir3 C27 2.114(6)
Ir3 Cl2 2.3595(14)
Ir3 Cl3 2.3688(15)
C3 C2 1.454(7)
C3 Ir2 2.111(6)
C3 H3B 0.987(19)
C3 H3A 0.996(19)
Ir2 O2 2.083(4)
Ir2 C18 2.150(6)
Ir2 C19 2.160(5)
Ir2 C15 2.173(6)
Ir2 C14 2.198(6)
Ir2 C2 2.454(6)
C2 H2 0.985(19)
O1 C4 1.268(6)
O2 C4 1.266(7)
C4 C5 1.498(8)
C5 H5A 0.9800
C5 H5B 0.9800
C5 H5C 0.9800
C6 C7 1.399(8)
C6 C13 1.519(8)
C6 H6 1.0000
C9 C10 1.515(8)
C9 C8 1.533(9)
C9 H9A 0.9900
C9 H9B 0.9900
C7 C8 1.531(8)
C7 H7 1.0000
C8 H8A 0.9900
C8 H8B 0.9900
C14 C15 1.398(8)
C14 C21 1.526(7)
C14 H14 1.0000
C13 C12 1.542(8)
C13 H13A 0.9900
C13 H13B 0.9900
C12 C11 1.514(8)
C12 H12A 0.9900
C12 H12B 0.9900
C11 C10 1.418(8)
C11 H11 1.0000
C10 H10 1.0000
C15 C16 1.521(8)
C15 H15 1.0000
C16 C17 1.515(8)
C16 H16A 0.9900
C16 H16B 0.9900
C20 C19 1.521(8)
C20 C21 1.522(8)
C20 H20A 0.9900
C20 H20B 0.9900
C19 C18 1.425(9)
C19 H19 1.0000
C18 C17 1.512(9)
C18 H18 1.0000
C17 H17A 0.9900
C17 H17B 0.9900
C22 C23 1.426(10)
C22 C29 1.512(9)
C22 H22 1.0000
C21 H21A 0.9900
C21 H21B 0.9900
C23 C24 1.525(9)
C23 H23 1.0000
C24 C25 1.517(10)
C24 H24A 0.9900
C24 H24B 0.9900
C25 C26 1.515(9)
C25 H25A 0.9900
C25 H25B 0.9900
C26 C27 1.423(10)
C26 H26 1.0000
C27 C28 1.535(10)
C27 H27 1.0000
C28 C29 1.502(10)
C28 H28A 0.9900
C28 H28B 0.9900
C29 H29A 0.9900
C29 H29B 0.9900

loop_
_geom_torsion_atom_site_label_1
_geom_torsion_atom_site_label_2
_geom_torsion_atom_site_label_3
_geom_torsion_atom_site_label_4
_geom_torsion
Ir1 C1 C2 C3 -107.9(5)
Ir1 C1 C2 Ir2 -36.7(4)
Ir2 C3 C2 C1 106.2(5)
Ir2 C3 C2 Ir1 35.8(4)
Ir2 O2 C4 O1 -2.4(9)
Ir2 O2 C4 C5 177.7(4)
Ir1 O1 C4 O2 0.2(9)
Ir1 O1 C4 C5 -180.0(4)
C13 C6 C7 C8 -6.4(8)
Ir1 C6 C7 C8 100.8(5)
C13 C6 C7 Ir1 -107.2(5)
C6 C7 C8 C9 -44.4(7)
Ir1 C7 C8 C9 36.3(5)
C10 C9 C8 C7 -32.3(7)
C7 C6 C13 C12 93.8(6)
Ir1 C6 C13 C12 11.4(6)
C6 C13 C12 C11 -26.1(7)
C13 C12 C11 C10 -52.1(7)
C13 C12 C11 Ir1 29.5(6)
C12 C11 C10 C9 -0.5(8)
Ir1 C11 C10 C9 -107.1(5)
C12 C11 C10 Ir1 106.6(5)
C8 C9 C10 C11 94.4(7)
C8 C9 C10 Ir1 12.3(6)
C21 C14 C15 C16 4.3(9)
Ir2 C14 C15 C16 -101.9(6)
C21 C14 C15 Ir2 106.2(5)
C14 C15 C16 C17 47.8(8)
Ir2 C15 C16 C17 -33.8(6)
C21 C20 C19 C18 50.0(8)
C21 C20 C19 Ir2 -31.1(7)
C20 C19 C18 C17 0.9(8)
Ir2 C19 C18 C17 105.9(5)
C20 C19 C18 Ir2 -105.0(5)
C19 C18 C17 C16 -91.7(7)
Ir2 C18 C17 C16 -9.9(7)
C15 C16 C17 C18 29.2(8)
C19 C20 C21 C14 28.1(7)
C15 C14 C21 C20 -93.6(7)
Ir2 C14 C21 C20 -12.4(7)
C29 C22 C23 C24 2.1(10)
Ir3 C22 C23 C24 106.1(6)
C29 C22 C23 Ir3 -104.0(7)
C22 C23 C24 C25 -88.3(9)
Ir3 C23 C24 C25 -7.7(9)
C23 C24 C25 C26 22.1(11)
C24 C25 C26 C27 55.4(10)
C24 C25 C26 Ir3 -26.7(9)
C25 C26 C27 C28 -0.9(10)
Ir3 C26 C27 C28 104.3(6)
C25 C26 C27 Ir3 -105.1(6)
C26 C27 C28 C29 -90.6(8)
Ir3 C27 C28 C29 -11.3(8)
C27 C28 C29 C22 28.0(10)
C23 C22 C29 C28 49.9(10)
Ir3 C22 C29 C28 -32.3(9)
